data_7708008
loop_
_publ_author_name
'Devonport, Jack'
'Spencer, John'
'Kostakis, George E.'

_publ_section_title
;
 Breaking the symmetry: <i>C</i><sub>1</sub>-salans with (N-H) backbones.
;
_journal_issue 35
_journal_name_full 'Dalton transactions (Cambridge, England : 2003)'
_journal_page_first 12069
_journal_page_last 12073
_journal_paper_doi 10.1039/d1dt01950c
_journal_volume 50
_journal_year 2021
_chemical_formula_moiety 'C28 H36 Cu N2 O2'
_chemical_formula_sum 'C28 H36 Cu N2 O2'
_chemical_formula_weight 496.13
_space_group_crystal_system triclinic
_space_group_IT_number 2
_space_group_name_Hall '-P 1'
_space_group_name_H-M_alt 'P -1'
_atom_sites_solution_hydrogens geom
_atom_sites_solution_primary dual
_audit_creation_date 2021-05-13
_audit_creation_method
;
Olex2 1.3
(compiled 2020.11.12 svn.r5f609507 for OlexSys, GUI svn.r6272)
;
_audit_update_record
;
2021-05-26 deposited with the CCDC.	2021-07-28 downloaded from the CCDC.
;
_cell_angle_alpha 86.427(6)
_cell_angle_beta 78.259(5)
_cell_angle_gamma 76.948(5)
_cell_formula_units_Z 2
_cell_length_a 9.4670(5)
_cell_length_b 10.0851(7)
_cell_length_c 13.7290(9)
_cell_measurement_reflns_used 3447
_cell_measurement_temperature 100.0(3)
_cell_measurement_theta_max 71.7860
_cell_measurement_theta_min 4.5060
_cell_volume 1250.02(14)
_computing_cell_refinement 'CrysAlisPro 1.171.41.96a (Rigaku OD, 2021)'
_computing_data_collection 'CrysAlisPro 1.171.41.96a (Rigaku OD, 2021)'
_computing_data_reduction 'CrysAlisPro 1.171.41.96a (Rigaku OD, 2021)'
_computing_molecular_graphics 'Olex2 1.3 (Dolomanov et al., 2009)'
_computing_publication_material 'Olex2 1.3 (Dolomanov et al., 2009)'
_computing_structure_refinement 'SHELXL 2018/3 (Sheldrick, 2015)'
_computing_structure_solution 'SHELXT  (Sheldrick, 2015)'
_diffrn_ambient_environment N~2~
_diffrn_ambient_temperature 100.0(3)
_diffrn_detector 'CCD plate'
_diffrn_detector_area_resol_mean 16.1033
_diffrn_detector_type Eos
_diffrn_measured_fraction_theta_full 0.983
_diffrn_measured_fraction_theta_max 0.957
_diffrn_measurement_details
;
List of Runs (angles in degrees, time in seconds):

  # Type    Start    End  Width  t~exp~   \w     \q     \k     \f   Frames
#--------------------------------------------------------------------------
  1  \w    -15.00  72.00   1.00    1.00    --   37.91-101.00 -22.00   87
  2  \w    135.00 174.00   1.00    1.00    --  107.00 101.00  81.00   39
  3  \w     20.00 105.00   1.00    1.00    --   37.91  38.00 -90.00   85
  4  \w     41.00 108.00   1.00    1.00    --   37.91 178.00 120.00   67
  5  \w     27.00 104.00   1.00    1.00    --   37.91  57.00 120.00   77
  6  \w      5.00  76.00   1.00    1.00    --   37.91 -99.00-180.00   71
  7  \w     55.00  97.00   1.00    1.00    --   37.91  19.00  30.00   42
  8  \w     71.00 106.00   1.00    1.00    --  107.00 -77.00 -60.00   35
  9  \w     37.00 127.00   1.00    1.00    --  107.00 -30.00 -60.00   90
 10  \w     75.00 102.00   1.00    1.00    --  107.00 -77.00   0.00   27
 11  \w     39.00  84.00   1.00    1.00    --  107.00-111.00 -90.00   45
 12  \w     41.00  83.00   1.00    1.00    --  107.00-111.00 -60.00   42
 13  \w     48.00  73.00   1.00    1.00    --  107.00 -45.00  30.00   25
 14  \w     86.00 117.00   1.00    1.00    --  107.00 -45.00  30.00   31
 15  \w     41.00 113.00   1.00    1.00    --  107.00 -77.00 150.00   72
 16  \w     82.00 114.00   1.00    1.00    --  107.00 -77.00-150.00   32
 17  \w     67.00 112.00   1.00    1.00    --  107.00 -77.00  60.00   45
 18  \w     90.00 175.00   1.00    1.00    --  107.00  45.00 120.00   85
 19  \w     44.00 110.00   1.00    1.00    --  107.00 -15.00-180.00   66
 20  \w     37.00  62.00   1.00    1.00    --  107.00-111.00-120.00   25
 21  \w     44.00  71.00   1.00    1.00    --  107.00 -77.00   0.00   27
 22  \w     56.00  84.00   1.00    1.00    --  107.00-111.00  60.00   28
 23  \w     37.00 136.00   1.00    1.00    --  107.00 -15.00  90.00   99
;
_diffrn_measurement_device 'four-circle diffractometer'
_diffrn_measurement_device_type 'Xcalibur, Eos, Gemini ultra'
_diffrn_measurement_method '\w scans'
_diffrn_orient_matrix_type 'CrysAlisPro convention (1999,Acta A55,543-557)'
_diffrn_orient_matrix_UB_11 -0.0370887000
_diffrn_orient_matrix_UB_12 0.0763881000
_diffrn_orient_matrix_UB_13 -0.0954504000
_diffrn_orient_matrix_UB_21 0.0333317000
_diffrn_orient_matrix_UB_22 -0.1366658000
_diffrn_orient_matrix_UB_23 -0.0534941000
_diffrn_orient_matrix_UB_31 -0.1628487000
_diffrn_orient_matrix_UB_32 -0.0095920000
_diffrn_orient_matrix_UB_33 0.0341403000
_diffrn_radiation_monochromator mirror
_diffrn_radiation_probe x-ray
_diffrn_radiation_type 'Cu K\a'
_diffrn_radiation_wavelength 1.54184
_diffrn_reflns_av_R_equivalents 0.0320
_diffrn_reflns_av_unetI/netI 0.0508
_diffrn_reflns_Laue_measured_fraction_full 0.983
_diffrn_reflns_Laue_measured_fraction_max 0.957
_diffrn_reflns_limit_h_max 8
_diffrn_reflns_limit_h_min -11
_diffrn_reflns_limit_k_max 12
_diffrn_reflns_limit_k_min -12
_diffrn_reflns_limit_l_max 16
_diffrn_reflns_limit_l_min -16
_diffrn_reflns_number 8028
_diffrn_reflns_point_group_measured_fraction_full 0.983
_diffrn_reflns_point_group_measured_fraction_max 0.957
_diffrn_reflns_theta_full 67.684
_diffrn_reflns_theta_max 71.893
_diffrn_reflns_theta_min 4.501
_diffrn_source 'fine-focus sealed X-ray tube'
_diffrn_source_type 'Enhance Ultra (Cu) X-ray Source'
_exptl_absorpt_coefficient_mu 1.434
_exptl_absorpt_correction_T_max 1.00000
_exptl_absorpt_correction_T_min 0.92595
_exptl_absorpt_correction_type multi-scan
_exptl_absorpt_process_details
;
CrysAlisPro 1.171.41.96a (Rigaku Oxford Diffraction, 2021)
Empirical absorption correction using spherical harmonics,
implemented in SCALE3 ABSPACK scaling algorithm.
;
_exptl_crystal_colour brown
_exptl_crystal_colour_primary brown
_exptl_crystal_density_diffrn 1.318
_exptl_crystal_description block
_exptl_crystal_F_000 526
_exptl_crystal_size_max 0.1
_exptl_crystal_size_mid 0.08
_exptl_crystal_size_min 0.04
_refine_diff_density_max 1.274
_refine_diff_density_min -0.383
_refine_diff_density_rms 0.071
_refine_ls_extinction_method none
_refine_ls_goodness_of_fit_ref 1.059
_refine_ls_hydrogen_treatment constr
_refine_ls_matrix_type full
_refine_ls_number_parameters 304
_refine_ls_number_reflns 4696
_refine_ls_number_restraints 0
_refine_ls_restrained_S_all 1.059
_refine_ls_R_factor_all 0.0571
_refine_ls_R_factor_gt 0.0441
_refine_ls_shift/su_max 0.001
_refine_ls_shift/su_mean 0.000
_refine_ls_structure_factor_coef Fsqd
_refine_ls_weighting_details 'w=1/[\s^2^(Fo^2^)+(0.0489P)^2^+0.9922P] where P=(Fo^2^+2Fc^2^)/3'
_refine_ls_weighting_scheme calc
_refine_ls_wR_factor_gt 0.1076
_refine_ls_wR_factor_ref 0.1182
_reflns_Friedel_coverage 0.000
_reflns_number_gt 3876
_reflns_number_total 4696
_reflns_threshold_expression 'I > 2\s(I)'
_cod_data_source_file d1dt01950c2.cif
_cod_data_source_block jd837_auto
_cod_depositor_comments 'Adding full bibliography for 7708002--7708009.cif.'
_cod_database_code 7708008
_shelx_shelxl_version_number 2018/3
_chemical_oxdiff_formula 'Cu H C N O '
_shelx_space_group_comment
;
The symmetry employed for this shelxl refinement is uniquely defined
by the following loop, which should always be used as a source of
symmetry information in preference to the above space-group names.
They are only intended as comments.
;
_shelx_estimated_absorpt_t_max 0.945
_shelx_estimated_absorpt_t_min 0.870
_reflns_odcompleteness_completeness 98.50
_reflns_odcompleteness_iscentric 1
_reflns_odcompleteness_theta 66.97
_olex2_refinement_description
;
1.a Ternary CH refined with riding coordinates:
 C8(H8), C13(H13)
1.b Secondary CH2 refined with riding coordinates:
 C9(H9A,H9B), C10(H10A,H10B), C11(H11A,H11B), C12(H12A,H12B)
1.c Aromatic/amide H refined with riding coordinates:
 C3(H3), C5(H5), C7(H7), C14(H14), C16(H16), C17(H17), C18(H18), C19(H19)
1.d Idealised Me refined as rotating group:
 C22(H22A,H22B,H22C), C23(H23A,H23B,H23C), C24(H24A,H24B,H24C), C26(H26A,H26B,
 H26C), C27(H27A,H27B,H27C), C28(H28A,H28B,H28C)
;
_olex2_submission_special_instructions 'No special instructions were received'
_oxdiff_exptl_absorpt_empirical_details
;
Empirical correction (ABSPACK) includes:
- Absorption correction using spherical harmonics
- Frame scaling
;
_oxdiff_exptl_absorpt_empirical_full_max 1.405
_oxdiff_exptl_absorpt_empirical_full_min 0.814

loop_
_space_group_symop_operation_xyz
'x, y, z'
'-x, -y, -z'

loop_
_atom_site_label
_atom_site_type_symbol
_atom_site_fract_x
_atom_site_fract_y
_atom_site_fract_z
_atom_site_U_iso_or_equiv
_atom_site_adp_type
_atom_site_occupancy
_atom_site_site_symmetry_order
_atom_site_calc_flag
_atom_site_refinement_flags_posn
_atom_site_refinement_flags_adp
_atom_site_refinement_flags_occupancy
_atom_site_disorder_assembly
_atom_site_disorder_group
Cu1 Cu 0.32844(4) 0.42906(4) 0.55397(3) 0.01737(12) Uani 1 1 d . . . . .
O1 O 0.34993(19) 0.41610(19) 0.68843(13) 0.0201(4) Uani 1 1 d . . . . .
O2 O 0.1844(2) 0.59445(19) 0.57995(13) 0.0203(4) Uani 1 1 d . . . . .
N1 N 0.5060(2) 0.2925(2) 0.51052(16) 0.0205(5) Uani 1 1 d . . . . .
N2 N 0.2893(2) 0.4076(2) 0.42359(16) 0.0194(5) Uani 1 1 d . . . . .
C1 C 0.4542(3) 0.3365(3) 0.72856(19) 0.0171(5) Uani 1 1 d . . . . .
C2 C 0.4415(3) 0.3347(3) 0.83496(19) 0.0176(5) Uani 1 1 d . . . . .
C3 C 0.5549(3) 0.2526(3) 0.87470(19) 0.0189(5) Uani 1 1 d . . . . .
H3 H 0.547072 0.253104 0.944767 0.023 Uiso 1 1 calc R U . . .
C4 C 0.6812(3) 0.1681(3) 0.81876(19) 0.0178(5) Uani 1 1 d . . . . .
C5 C 0.6905(3) 0.1696(3) 0.71825(19) 0.0180(5) Uani 1 1 d . . . . .
H5 H 0.774472 0.114832 0.678118 0.022 Uiso 1 1 calc R U . . .
C6 C 0.5787(3) 0.2503(3) 0.67178(19) 0.0177(5) Uani 1 1 d . . . . .
C7 C 0.5981(3) 0.2343(3) 0.5660(2) 0.0208(6) Uani 1 1 d . . . . .
H7 H 0.686663 0.175735 0.534145 0.025 Uiso 1 1 calc R U . . .
C8 C 0.5346(3) 0.2671(3) 0.4023(2) 0.0213(6) Uani 1 1 d . . . . .
H8 H 0.580793 0.340403 0.365810 0.026 Uiso 1 1 calc R U . . .
C9 C 0.6339(3) 0.1286(3) 0.3694(2) 0.0237(6) Uani 1 1 d . . . . .
H9A H 0.592567 0.054830 0.407536 0.028 Uiso 1 1 calc R U . . .
H9B H 0.733881 0.122623 0.383019 0.028 Uiso 1 1 calc R U . . .
C10 C 0.6442(3) 0.1109(3) 0.2576(2) 0.0270(6) Uani 1 1 d . . . . .
H10A H 0.696867 0.177799 0.219448 0.032 Uiso 1 1 calc R U . . .
H10B H 0.702251 0.018587 0.238145 0.032 Uiso 1 1 calc R U . . .
C11 C 0.4933(3) 0.1304(3) 0.2315(2) 0.0311(7) Uani 1 1 d . . . . .
H11A H 0.446170 0.055950 0.262669 0.037 Uiso 1 1 calc R U . . .
H11B H 0.504836 0.124521 0.158457 0.037 Uiso 1 1 calc R U . . .
C12 C 0.3922(3) 0.2674(3) 0.2659(2) 0.0228(6) Uani 1 1 d . . . . .
H12A H 0.432359 0.342759 0.229254 0.027 Uiso 1 1 calc R U . . .
H12B H 0.292391 0.272927 0.252084 0.027 Uiso 1 1 calc R U . . .
C13 C 0.3825(3) 0.2806(3) 0.3772(2) 0.0221(6) Uani 1 1 d . . . . .
H13 H 0.340837 0.203342 0.411322 0.027 Uiso 1 1 calc R U . . .
C14 C 0.1857(3) 0.4829(3) 0.3844(2) 0.0214(6) Uani 1 1 d . . . . .
H14 H 0.171153 0.455501 0.322894 0.026 Uiso 1 1 calc R U . . .
C15 C 0.0902(3) 0.6058(3) 0.42743(19) 0.0180(5) Uani 1 1 d . . . . .
C16 C -0.0137(3) 0.6790(3) 0.3719(2) 0.0223(6) Uani 1 1 d . . . . .
H16 H -0.021004 0.641974 0.311654 0.027 Uiso 1 1 calc R U . . .
C17 C -0.1045(3) 0.8018(3) 0.4023(2) 0.0249(6) Uani 1 1 d . . . . .
H17 H -0.174339 0.848750 0.364316 0.030 Uiso 1 1 calc R U . . .
C18 C -0.0916(3) 0.8561(3) 0.4907(2) 0.0241(6) Uani 1 1 d . . . . .
H18 H -0.150336 0.942964 0.511176 0.029 Uiso 1 1 calc R U . . .
C19 C 0.0053(3) 0.7854(3) 0.5487(2) 0.0224(6) Uani 1 1 d . . . . .
H19 H 0.009890 0.823824 0.609104 0.027 Uiso 1 1 calc R U . . .
C20 C 0.0980(3) 0.6569(3) 0.5201(2) 0.0187(5) Uani 1 1 d . . . . .
C21 C 0.7999(3) 0.0808(3) 0.8716(2) 0.0194(6) Uani 1 1 d . . . . .
C22 C 0.9076(3) -0.0266(3) 0.8032(2) 0.0336(7) Uani 1 1 d . . . . .
H22A H 0.853195 -0.087367 0.781225 0.050 Uiso 1 1 calc R U . . .
H22B H 0.981502 -0.079566 0.839250 0.050 Uiso 1 1 calc R U . . .
H22C H 0.957109 0.018391 0.745051 0.050 Uiso 1 1 calc R U . . .
C23 C 0.8880(4) 0.1738(3) 0.9041(3) 0.0389(8) Uani 1 1 d . . . . .
H23A H 0.939562 0.215754 0.845285 0.058 Uiso 1 1 calc R U . . .
H23B H 0.960391 0.120233 0.941154 0.058 Uiso 1 1 calc R U . . .
H23C H 0.820526 0.245033 0.946792 0.058 Uiso 1 1 calc R U . . .
C24 C 0.7274(4) 0.0069(4) 0.9616(3) 0.0438(9) Uani 1 1 d . . . . .
H24A H 0.665566 0.073662 1.010147 0.066 Uiso 1 1 calc R U . . .
H24B H 0.804095 -0.052876 0.992114 0.066 Uiso 1 1 calc R U . . .
H24C H 0.665995 -0.047750 0.940311 0.066 Uiso 1 1 calc R U . . .
C25 C 0.3016(3) 0.4150(3) 0.90134(19) 0.0195(5) Uani 1 1 d . . . . .
C26 C 0.2764(3) 0.5672(3) 0.8753(2) 0.0248(6) Uani 1 1 d . . . . .
H26A H 0.359489 0.602773 0.887160 0.037 Uiso 1 1 calc R U . . .
H26B H 0.184583 0.615377 0.916970 0.037 Uiso 1 1 calc R U . . .
H26C H 0.269008 0.581040 0.805053 0.037 Uiso 1 1 calc R U . . .
C27 C 0.1683(3) 0.3604(3) 0.8866(2) 0.0260(6) Uani 1 1 d . . . . .
H27A H 0.154943 0.377259 0.817676 0.039 Uiso 1 1 calc R U . . .
H27B H 0.079109 0.406834 0.931751 0.039 Uiso 1 1 calc R U . . .
H27C H 0.185905 0.262305 0.901155 0.039 Uiso 1 1 calc R U . . .
C28 C 0.3084(3) 0.3995(3) 1.0125(2) 0.0255(6) Uani 1 1 d . . . . .
H28A H 0.319697 0.303258 1.032514 0.038 Uiso 1 1 calc R U . . .
H28B H 0.216893 0.452352 1.051590 0.038 Uiso 1 1 calc R U . . .
H28C H 0.392838 0.432929 1.024249 0.038 Uiso 1 1 calc R U . . .

loop_
_atom_site_aniso_label
_atom_site_aniso_U_11
_atom_site_aniso_U_22
_atom_site_aniso_U_33
_atom_site_aniso_U_23
_atom_site_aniso_U_13
_atom_site_aniso_U_12
Cu1 0.0174(2) 0.0187(2) 0.0145(2) -0.00229(14) -0.00539(14) 0.00189(15)
O1 0.0179(9) 0.0228(10) 0.0158(9) -0.0031(7) -0.0049(7) 0.0057(7)
O2 0.0200(9) 0.0208(9) 0.0185(9) -0.0031(7) -0.0065(7) 0.0022(7)
N1 0.0201(11) 0.0242(12) 0.0147(11) -0.0046(9) -0.0050(9) 0.0029(9)
N2 0.0187(11) 0.0205(11) 0.0161(11) -0.0036(9) -0.0042(9) 0.0036(9)
C1 0.0169(13) 0.0184(13) 0.0164(13) -0.0011(10) -0.0044(10) -0.0034(10)
C2 0.0182(13) 0.0187(13) 0.0158(13) -0.0018(10) -0.0052(10) -0.0015(10)
C3 0.0189(13) 0.0230(14) 0.0162(13) 0.0005(10) -0.0057(10) -0.0056(11)
C4 0.0163(13) 0.0207(13) 0.0176(13) 0.0016(10) -0.0058(10) -0.0046(10)
C5 0.0152(12) 0.0186(13) 0.0191(13) -0.0013(10) -0.0031(10) -0.0017(10)
C6 0.0177(13) 0.0183(13) 0.0167(13) 0.0000(10) -0.0049(10) -0.0018(10)
C7 0.0198(13) 0.0219(14) 0.0181(13) -0.0031(11) -0.0032(10) 0.0009(11)
C8 0.0219(14) 0.0243(14) 0.0168(13) -0.0026(11) -0.0049(10) -0.0015(11)
C9 0.0238(14) 0.0233(14) 0.0198(14) -0.0030(11) -0.0049(11) 0.0047(11)
C10 0.0281(15) 0.0297(16) 0.0190(14) -0.0060(12) -0.0032(11) 0.0026(12)
C11 0.0291(16) 0.0341(17) 0.0281(16) -0.0150(13) -0.0066(12) 0.0023(13)
C12 0.0186(13) 0.0292(15) 0.0187(14) -0.0078(11) -0.0054(10) 0.0018(11)
C13 0.0227(14) 0.0213(14) 0.0205(14) -0.0047(11) -0.0050(11) 0.0009(11)
C14 0.0248(14) 0.0248(14) 0.0145(13) -0.0005(11) -0.0068(10) -0.0024(11)
C15 0.0156(13) 0.0191(13) 0.0180(13) 0.0024(10) -0.0021(10) -0.0028(10)
C16 0.0219(14) 0.0254(14) 0.0185(13) 0.0019(11) -0.0075(11) -0.0002(11)
C17 0.0214(14) 0.0244(15) 0.0259(15) 0.0079(12) -0.0061(11) 0.0004(11)
C18 0.0193(14) 0.0184(13) 0.0309(15) 0.0019(11) -0.0014(11) -0.0005(11)
C19 0.0206(14) 0.0198(13) 0.0253(14) -0.0036(11) -0.0036(11) -0.0012(11)
C20 0.0185(13) 0.0179(13) 0.0193(13) 0.0025(10) -0.0045(10) -0.0031(10)
C21 0.0174(13) 0.0218(13) 0.0189(13) 0.0009(11) -0.0085(10) 0.0000(10)
C22 0.0317(17) 0.0350(17) 0.0297(17) -0.0038(13) -0.0135(13) 0.0093(14)
C23 0.0379(19) 0.0339(18) 0.054(2) -0.0011(16) -0.0315(17) -0.0057(14)
C24 0.0276(18) 0.057(2) 0.0382(19) 0.0286(17) -0.0067(14) 0.0010(16)
C25 0.0168(13) 0.0251(14) 0.0147(13) -0.0023(10) -0.0029(10) -0.0001(11)
C26 0.0257(15) 0.0238(15) 0.0221(14) -0.0056(11) -0.0036(11) 0.0004(11)
C27 0.0184(14) 0.0372(17) 0.0216(14) -0.0030(12) -0.0022(11) -0.0050(12)
C28 0.0230(14) 0.0368(17) 0.0146(13) -0.0036(12) -0.0030(10) -0.0022(12)

loop_
_atom_type_symbol
_atom_type_description
_atom_type_scat_dispersion_real
_atom_type_scat_dispersion_imag
_atom_type_scat_source
C C 0.0181 0.0091 'International Tables Vol C Tables 4.2.6.8 and 6.1.1.4'
H H 0.0000 0.0000 'International Tables Vol C Tables 4.2.6.8 and 6.1.1.4'
Cu Cu -1.9646 0.5888 'International Tables Vol C Tables 4.2.6.8 and 6.1.1.4'
N N 0.0311 0.0180 'International Tables Vol C Tables 4.2.6.8 and 6.1.1.4'
O O 0.0492 0.0322 'International Tables Vol C Tables 4.2.6.8 and 6.1.1.4'

loop_
_geom_angle_atom_site_label_1
_geom_angle_atom_site_label_2
_geom_angle_atom_site_label_3
_geom_angle
_geom_angle_site_symmetry_1
_geom_angle_site_symmetry_3
_geom_angle_publ_flag
O1 Cu1 O2 90.46(8) . . ?
O1 Cu1 N1 93.75(8) . . ?
O1 Cu1 N2 167.64(9) . . ?
O2 Cu1 N1 165.21(9) . . ?
O2 Cu1 N2 94.49(8) . . ?
N1 Cu1 N2 84.30(9) . . ?
C1 O1 Cu1 128.63(17) . . ?
C20 O2 Cu1 126.06(17) . . ?
C7 N1 Cu1 125.18(19) . . ?
C7 N1 C8 121.9(2) . . ?
C8 N1 Cu1 112.80(16) . . ?
C13 N2 Cu1 111.19(16) . . ?
C14 N2 Cu1 126.08(19) . . ?
C14 N2 C13 122.3(2) . . ?
O1 C1 C2 119.2(2) . . ?
O1 C1 C6 122.8(2) . . ?
C6 C1 C2 117.9(2) . . ?
C1 C2 C25 120.3(2) . . ?
C3 C2 C1 117.8(2) . . ?
C3 C2 C25 121.8(2) . . ?
C2 C3 C4 124.8(2) . . ?
C3 C4 C21 120.0(2) . . ?
C5 C4 C3 116.6(2) . . ?
C5 C4 C21 123.4(2) . . ?
C4 C5 C6 122.1(2) . . ?
C1 C6 C5 120.7(2) . . ?
C1 C6 C7 123.3(2) . . ?
C5 C6 C7 116.0(2) . . ?
N1 C7 C6 125.9(2) . . ?
N1 C8 C9 115.3(2) . . ?
N1 C8 C13 105.1(2) . . ?
C13 C8 C9 110.3(2) . . ?
C8 C9 C10 109.9(2) . . ?
C11 C10 C9 111.8(2) . . ?
C10 C11 C12 112.6(2) . . ?
C13 C12 C11 109.1(2) . . ?
N2 C13 C8 106.3(2) . . ?
N2 C13 C12 116.7(2) . . ?
C12 C13 C8 111.6(2) . . ?
N2 C14 C15 124.5(2) . . ?
C16 C15 C14 116.8(2) . . ?
C16 C15 C20 119.6(2) . . ?
C20 C15 C14 123.5(2) . . ?
C17 C16 C15 122.2(3) . . ?
C16 C17 C18 118.4(2) . . ?
C19 C18 C17 121.1(3) . . ?
C18 C19 C20 121.6(3) . . ?
O2 C20 C15 124.9(2) . . ?
O2 C20 C19 118.1(2) . . ?
C19 C20 C15 117.0(2) . . ?
C22 C21 C4 111.9(2) . . ?
C23 C21 C4 108.6(2) . . ?
C23 C21 C22 108.1(3) . . ?
C24 C21 C4 110.2(2) . . ?
C24 C21 C22 107.7(3) . . ?
C24 C21 C23 110.3(3) . . ?
C2 C25 C27 108.6(2) . . ?
C2 C25 C28 112.6(2) . . ?
C26 C25 C2 111.3(2) . . ?
C26 C25 C27 109.5(2) . . ?
C26 C25 C28 107.3(2) . . ?
C28 C25 C27 107.5(2) . . ?

loop_
_geom_bond_atom_site_label_1
_geom_bond_atom_site_label_2
_geom_bond_distance
_geom_bond_site_symmetry_2
_geom_bond_publ_flag
Cu1 O1 1.8913(18) . ?
Cu1 O2 1.9022(18) . ?
Cu1 N1 1.931(2) . ?
Cu1 N2 1.934(2) . ?
O1 C1 1.316(3) . ?
O2 C20 1.311(3) . ?
N1 C7 1.291(3) . ?
N1 C8 1.482(3) . ?
N2 C13 1.479(3) . ?
N2 C14 1.287(3) . ?
C1 C2 1.440(3) . ?
C1 C6 1.414(3) . ?
C2 C3 1.384(3) . ?
C2 C25 1.535(3) . ?
C3 C4 1.412(4) . ?
C4 C5 1.364(4) . ?
C4 C21 1.540(3) . ?
C5 C6 1.418(3) . ?
C6 C7 1.441(4) . ?
C8 C9 1.533(4) . ?
C8 C13 1.523(4) . ?
C9 C10 1.537(4) . ?
C10 C11 1.510(4) . ?
C11 C12 1.533(4) . ?
C12 C13 1.523(4) . ?
C14 C15 1.438(4) . ?
C15 C16 1.415(3) . ?
C15 C20 1.423(4) . ?
C16 C17 1.372(4) . ?
C17 C18 1.400(4) . ?
C18 C19 1.384(4) . ?
C19 C20 1.419(4) . ?
C21 C22 1.527(4) . ?
C21 C23 1.527(4) . ?
C21 C24 1.524(4) . ?
C25 C26 1.531(4) . ?
C25 C27 1.539(4) . ?
C25 C28 1.537(3) . ?
